data_7046840
loop_
_publ_author_name
'Wang, Long'
'Jian, Zhongbao'
'Daniliuc, Constantin G.'
'Kehr, Gerald'
'Erker, Gerhard'

_publ_section_title
;
 Formation of borata-alkene/iminium zwitterions by ynamine hydroboration.
;
_journal_issue 32
_journal_name_full 'Dalton transactions (Cambridge, England : 2003)'
_journal_page_first 10853
_journal_page_last 10856
_journal_paper_doi 10.1039/c8dt02435a
_journal_volume 47
_journal_year 2018
_chemical_formula_sum 'C29 H23 B F15 N Si'
_chemical_formula_weight 709.38
_space_group_crystal_system monoclinic
_space_group_IT_number 14
_space_group_name_Hall '-P 2yn'
_space_group_name_H-M_alt 'P 1 21/n 1'
_symmetry_space_group_name_Hall '-P 2yn'
_symmetry_space_group_name_H-M 'P 1 21/n 1'
_atom_sites_solution_hydrogens geom
_audit_update_record
;
2018-05-16 deposited with the CCDC.
2018-06-20 downloaded from the CCDC.
;
_cell_angle_alpha 90
_cell_angle_beta 100.9250(10)
_cell_angle_gamma 90
_cell_formula_units_Z 4
_cell_length_a 12.6697(4)
_cell_length_b 17.9299(6)
_cell_length_c 13.6897(4)
_cell_measurement_reflns_used 9561
_cell_measurement_temperature 100.(2)
_cell_measurement_theta_max 67.9030
_cell_measurement_theta_min 4.1105
_cell_volume 3053.48(17)
_computing_cell_refinement 'SAINT V8.37A (Bruker AXS Inc., 2015)'
_computing_data_collection 'APEX3 v2016.1-0 (Bruker AXS Inc., 2016)'
_computing_data_reduction 'SAINT V8.37A (Bruker AXS Inc., 2015)'
_computing_molecular_graphics 'APEX3 v2016.1-0 (Bruker AXS Inc., 2016)'
_computing_publication_material 'APEX3 v2016.1-0 (Bruker AXS Inc., 2016)'
_computing_structure_refinement 'SHELXL-2014/7 (Sheldrick, 2014)'
_computing_structure_solution 'SHELXL-2014/7 (Sheldrick, 2014)'
_diffrn_ambient_temperature 100.(2)
_diffrn_detector_area_resol_mean 8.3333
_diffrn_measured_fraction_theta_full 0.988
_diffrn_measured_fraction_theta_max 0.988
_diffrn_measurement_device_type 'Kappa CCD APEXII'
_diffrn_measurement_method 'phi / omega scans'
_diffrn_radiation_monochromator graphite
_diffrn_radiation_type CuK\a
_diffrn_radiation_wavelength 1.54178
_diffrn_reflns_av_R_equivalents 0.0473
_diffrn_reflns_av_unetI/netI 0.0187
_diffrn_reflns_limit_h_max 15
_diffrn_reflns_limit_h_min -15
_diffrn_reflns_limit_k_max 21
_diffrn_reflns_limit_k_min -21
_diffrn_reflns_limit_l_max 16
_diffrn_reflns_limit_l_min -16
_diffrn_reflns_number 72474
_diffrn_reflns_theta_full 68.07
_diffrn_reflns_theta_max 68.07
_diffrn_reflns_theta_min 4.11
_diffrn_source 'fine-focus sealed tube'
_diffrn_source_type 'fine-focus sealed tube'
_exptl_absorpt_coefficient_mu 1.739
_exptl_absorpt_correction_T_max 0.93
_exptl_absorpt_correction_T_min 0.72
_exptl_absorpt_correction_type multi-scan
_exptl_absorpt_process_details
;
Bruker AXS (2014). SADABS, Version 2014/5, Bruker AXS Inc., Madison, Wisconsin,
USA.
;
_exptl_crystal_colour colourless
_exptl_crystal_density_diffrn 1.543
_exptl_crystal_density_method 'not measured'
_exptl_crystal_description plate
_exptl_crystal_F_000 1432
_exptl_crystal_size_max 0.200
_exptl_crystal_size_mid 0.200
_exptl_crystal_size_min 0.040
_refine_diff_density_max 0.245
_refine_diff_density_min -0.258
_refine_ls_extinction_method none
_refine_ls_goodness_of_fit_ref 1.036
_refine_ls_hydrogen_treatment constr
_refine_ls_matrix_type full
_refine_ls_number_parameters 431
_refine_ls_number_reflns 5523
_refine_ls_number_restraints 0
_refine_ls_restrained_S_all 1.036
_refine_ls_R_factor_all 0.0347
_refine_ls_R_factor_gt 0.0301
_refine_ls_shift/su_max 0.000
_refine_ls_shift/su_mean 0.000
_refine_ls_structure_factor_coef Fsqd
_refine_ls_weighting_details 'w=1/[\s^2^(Fo^2^)+(0.0308P)^2^+1.8541P] where P=(Fo^2^+2Fc^2^)/3'
_refine_ls_weighting_scheme calc
_refine_ls_wR_factor_gt 0.0722
_refine_ls_wR_factor_ref 0.0746
_reflns_number_gt 4965
_reflns_number_total 5523
_reflns_threshold_expression 'I > 2\s(I)'
_cod_data_source_file c8dt02435a2.cif
_cod_data_source_block erk8313
_cod_depositor_comments 'Adding full bibliography for 7046836--7046845.cif.'
_cod_database_code 7046840

loop_
_space_group_symop_operation_xyz
'x, y, z'
'-x+1/2, y+1/2, -z+1/2'
'-x, -y, -z'
'x-1/2, -y-1/2, z-1/2'

loop_
_atom_site_type_symbol
_atom_site_label
_atom_site_fract_x
_atom_site_fract_y
_atom_site_fract_z
_atom_site_U_iso_or_equiv
_atom_site_adp_type
_atom_site_calc_flag
_atom_site_refinement_flags_adp
_atom_site_refinement_flags_posn
_atom_site_occupancy
N N1 0.11515(10) 0.19388(7) 0.50803(9) 0.0200(3) Uani d . . 1
C C2 0.20995(11) 0.24319(8) 0.37307(11) 0.0170(3) Uani d . . 1
C C1 0.16240(11) 0.21963(8) 0.44092(11) 0.0176(3) Uani d . . 1
C C11 -0.00417(12) 0.20407(9) 0.50045(12) 0.0245(3) Uani d . . 1
H H11 -0.0265 0.1764 0.5566 0.029 Uiso calc U R 1
C C12 -0.06516(14) 0.17217(12) 0.40384(14) 0.0386(4) Uani d . . 1
H H12A -0.0469 0.2001 0.3478 0.058 Uiso calc U R 1
H H12B -0.1426 0.1761 0.4025 0.058 Uiso calc U R 1
H H12C -0.0456 0.1197 0.3986 0.058 Uiso calc U R 1
C C13 -0.02843(14) 0.28602(10) 0.51139(14) 0.0317(4) Uani d . . 1
H H13A 0.0112 0.3043 0.5754 0.048 Uiso calc U R 1
H H13B -0.1057 0.2926 0.5086 0.048 Uiso calc U R 1
H H13C -0.0064 0.3142 0.4572 0.048 Uiso calc U R 1
C C14 0.17816(14) 0.15296(10) 0.59643(12) 0.0307(4) Uani d . . 1
H H14 0.2555 0.1531 0.5902 0.037 Uiso calc U R 1
C C15 0.14100(17) 0.07230(11) 0.59543(15) 0.0438(5) Uani d . . 1
H H15A 0.0669 0.0705 0.6065 0.066 Uiso calc U R 1
H H15B 0.1878 0.0445 0.6483 0.066 Uiso calc U R 1
H H15C 0.1443 0.0498 0.5308 0.066 Uiso calc U R 1
C C16 0.16918(16) 0.19224(12) 0.69267(13) 0.0410(5) Uani d . . 1
H H16A 0.191 0.2445 0.6892 0.061 Uiso calc U R 1
H H16B 0.2161 0.1676 0.7485 0.061 Uiso calc U R 1
H H16C 0.0946 0.19 0.7025 0.061 Uiso calc U R 1
Si Si1 0.21592(3) 0.16727(2) 0.27453(3) 0.02110(10) Uani d . . 1
C C3 0.08463(16) 0.16493(11) 0.18605(13) 0.0401(4) Uani d . . 1
H H3A 0.0709 0.2137 0.1537 0.06 Uiso calc U R 1
H H3B 0.0271 0.1533 0.2224 0.06 Uiso calc U R 1
H H3C 0.0869 0.1266 0.1355 0.06 Uiso calc U R 1
C C4 0.24125(16) 0.07664(9) 0.34040(13) 0.0328(4) Uani d . . 1
H H4A 0.2578 0.0386 0.2941 0.049 Uiso calc U R 1
H H4B 0.1771 0.0617 0.3659 0.049 Uiso calc U R 1
H H4C 0.3022 0.0818 0.396 0.049 Uiso calc U R 1
C C5 0.32404(18) 0.18580(11) 0.20374(17) 0.0475(5) Uani d . . 1
H H5A 0.3935 0.1876 0.2497 0.071 Uiso calc U R 1
H H5B 0.3107 0.2337 0.1691 0.071 Uiso calc U R 1
H H5C 0.3252 0.1459 0.155 0.071 Uiso calc U R 1
B B1 0.25307(13) 0.33131(9) 0.36558(13) 0.0182(3) Uani d . . 1
C C21 0.38512(11) 0.33826(8) 0.38739(10) 0.0178(3) Uani d . . 1
F F22 0.42843(7) 0.21157(5) 0.42882(7) 0.0286(2) Uani d . . 1
C C22 0.46030(12) 0.28226(8) 0.41541(11) 0.0201(3) Uani d . . 1
F F23 0.63914(7) 0.23663(5) 0.45716(8) 0.0315(2) Uani d . . 1
C C23 0.57020(12) 0.29372(8) 0.43257(11) 0.0209(3) Uani d . . 1
F F24 0.71695(7) 0.37588(5) 0.44292(7) 0.0294(2) Uani d . . 1
C C24 0.61038(11) 0.36443(9) 0.42567(11) 0.0214(3) Uani d . . 1
F F25 0.57720(7) 0.49235(5) 0.39538(8) 0.0323(2) Uani d . . 1
C C25 0.53957(12) 0.42278(8) 0.40185(11) 0.0214(3) Uani d . . 1
F F26 0.36591(7) 0.46818(5) 0.35799(7) 0.0256(2) Uani d . . 1
C C26 0.43102(12) 0.40855(8) 0.38358(11) 0.0201(3) Uani d . . 1
C C31 0.21787(11) 0.38275(8) 0.45439(11) 0.0192(3) Uani d . . 1
F F32 0.31477(7) 0.30050(5) 0.57544(6) 0.0256(2) Uani d . . 1
C C32 0.25347(11) 0.36274(9) 0.55339(12) 0.0221(3) Uani d . . 1
F F33 0.27180(9) 0.37955(7) 0.72755(7) 0.0418(3) Uani d . . 1
C C33 0.23325(13) 0.40271(10) 0.63406(12) 0.0289(4) Uani d . . 1
F F34 0.15437(9) 0.50801(7) 0.69516(9) 0.0464(3) Uani d . . 1
C C34 0.17483(13) 0.46777(10) 0.61801(14) 0.0315(4) Uani d . . 1
F F35 0.08430(7) 0.55544(5) 0.50522(8) 0.0362(2) Uani d . . 1
C C35 0.13993(12) 0.49138(9) 0.52247(14) 0.0272(4) Uani d . . 1
F F36 0.12747(7) 0.48065(5) 0.35301(7) 0.0280(2) Uani d . . 1
C C36 0.16217(11) 0.45006(8) 0.44372(12) 0.0229(3) Uani d . . 1
C C41 0.19833(11) 0.35860(8) 0.25174(11) 0.0184(3) Uani d . . 1
F F42 0.02428(7) 0.34770(5) 0.29040(7) 0.0258(2) Uani d . . 1
C C42 0.08696(12) 0.36498(8) 0.22366(12) 0.0206(3) Uani d . . 1
F F43 -0.07417(7) 0.39577(5) 0.11255(7) 0.0317(2) Uani d . . 1
C C43 0.03371(12) 0.38910(8) 0.13198(12) 0.0230(3) Uani d . . 1
F F44 0.04179(8) 0.43039(5) -0.03057(7) 0.0308(2) Uani d . . 1
C C44 0.09142(13) 0.40727(8) 0.05953(11) 0.0231(3) Uani d . . 1
F F45 0.25984(8) 0.41660(5) 0.01179(7) 0.0295(2) Uani d . . 1
C C45 0.20127(12) 0.40012(8) 0.08137(11) 0.0219(3) Uani d . . 1
F F46 0.36050(7) 0.37154(5) 0.18686(6) 0.02403(19) Uani d . . 1
C C46 0.25165(11) 0.37645(8) 0.17494(11) 0.0192(3) Uani d . . 1

loop_
_atom_site_aniso_label
_atom_site_aniso_U_11
_atom_site_aniso_U_22
_atom_site_aniso_U_33
_atom_site_aniso_U_12
_atom_site_aniso_U_13
_atom_site_aniso_U_23
N1 0.0197(6) 0.0205(6) 0.0215(6) 0.0022(5) 0.0080(5) 0.0040(5)
C2 0.0141(7) 0.0165(7) 0.0207(7) 0.0017(5) 0.0037(6) 0.0018(6)
C1 0.0173(7) 0.0120(7) 0.0230(7) 0.0022(5) 0.0029(6) -0.0023(5)
C11 0.0178(7) 0.0308(9) 0.0272(8) 0.0003(6) 0.0098(6) 0.0055(7)
C12 0.0267(9) 0.0505(12) 0.0393(10) -0.0099(8) 0.0080(8) -0.0046(9)
C13 0.0258(8) 0.0345(9) 0.0379(10) 0.0085(7) 0.0140(7) 0.0045(7)
C14 0.0267(8) 0.0399(10) 0.0270(8) 0.0102(7) 0.0088(7) 0.0144(7)
C15 0.0580(13) 0.0350(10) 0.0438(11) 0.0155(9) 0.0236(10) 0.0199(9)
C16 0.0412(11) 0.0571(12) 0.0244(9) 0.0000(9) 0.0056(8) 0.0091(8)
Si1 0.0289(2) 0.0155(2) 0.0207(2) -0.00071(16) 0.00922(16) 0.00034(15)
C3 0.0509(11) 0.0413(11) 0.0245(9) 0.0084(9) -0.0020(8) -0.0068(8)
C4 0.0518(11) 0.0187(8) 0.0270(8) 0.0015(7) 0.0049(8) -0.0019(7)
C5 0.0651(14) 0.0321(10) 0.0576(13) -0.0117(9) 0.0432(11) -0.0155(9)
B1 0.0157(8) 0.0156(8) 0.0235(8) 0.0006(6) 0.0040(6) 0.0014(6)
C21 0.0165(7) 0.0183(7) 0.0193(7) 0.0009(6) 0.0052(6) 0.0013(6)
F22 0.0214(4) 0.0174(4) 0.0476(6) 0.0023(3) 0.0084(4) 0.0108(4)
C22 0.0189(7) 0.0186(7) 0.0231(8) -0.0014(6) 0.0050(6) 0.0036(6)
F23 0.0189(4) 0.0278(5) 0.0473(6) 0.0094(4) 0.0050(4) 0.0120(4)
C23 0.0178(7) 0.0232(8) 0.0218(7) 0.0056(6) 0.0042(6) 0.0041(6)
F24 0.0124(4) 0.0342(5) 0.0398(5) -0.0017(4) 0.0006(4) 0.0017(4)
C24 0.0129(7) 0.0290(8) 0.0218(7) -0.0014(6) 0.0016(6) -0.0002(6)
F25 0.0208(5) 0.0208(5) 0.0536(6) -0.0070(4) 0.0028(4) 0.0009(4)
C25 0.0196(7) 0.0188(7) 0.0252(8) -0.0044(6) 0.0030(6) -0.0008(6)
F26 0.0178(4) 0.0149(4) 0.0426(5) 0.0014(3) 0.0020(4) 0.0035(4)
C26 0.0170(7) 0.0176(7) 0.0251(8) 0.0026(6) 0.0023(6) 0.0008(6)
C31 0.0115(6) 0.0184(7) 0.0275(8) -0.0024(5) 0.0034(6) -0.0022(6)
F32 0.0223(4) 0.0277(5) 0.0252(5) 0.0052(4) 0.0008(4) 0.0004(4)
C32 0.0141(7) 0.0227(8) 0.0289(8) -0.0003(6) 0.0023(6) -0.0037(6)
F33 0.0420(6) 0.0584(7) 0.0230(5) 0.0046(5) 0.0008(4) -0.0103(5)
C33 0.0213(8) 0.0379(9) 0.0263(8) -0.0036(7) 0.0015(6) -0.0081(7)
F34 0.0396(6) 0.0531(7) 0.0474(7) 0.0022(5) 0.0110(5) -0.0309(5)
C34 0.0210(8) 0.0344(9) 0.0400(10) -0.0038(7) 0.0080(7) -0.0208(8)
F35 0.0203(5) 0.0225(5) 0.0653(7) 0.0039(4) 0.0068(4) -0.0140(5)
C35 0.0138(7) 0.0200(8) 0.0475(10) 0.0004(6) 0.0047(7) -0.0100(7)
F36 0.0255(5) 0.0190(4) 0.0384(5) 0.0047(4) 0.0032(4) 0.0029(4)
C36 0.0132(7) 0.0202(8) 0.0344(9) -0.0021(6) 0.0023(6) -0.0028(6)
C41 0.0180(7) 0.0121(7) 0.0248(8) -0.0015(5) 0.0032(6) 0.0006(6)
F42 0.0160(4) 0.0295(5) 0.0323(5) -0.0019(3) 0.0058(4) 0.0066(4)
C42 0.0193(7) 0.0157(7) 0.0274(8) -0.0023(6) 0.0058(6) 0.0018(6)
F43 0.0175(4) 0.0351(5) 0.0390(5) 0.0000(4) -0.0040(4) 0.0046(4)
C43 0.0170(7) 0.0177(7) 0.0316(8) -0.0016(6) -0.0023(6) -0.0003(6)
F44 0.0372(5) 0.0267(5) 0.0240(5) -0.0005(4) -0.0057(4) 0.0040(4)
C44 0.0292(8) 0.0142(7) 0.0229(8) -0.0012(6) -0.0024(6) 0.0004(6)
F45 0.0361(5) 0.0305(5) 0.0236(5) -0.0039(4) 0.0102(4) 0.0026(4)
C45 0.0277(8) 0.0154(7) 0.0233(8) -0.0038(6) 0.0065(6) -0.0010(6)
F46 0.0181(4) 0.0280(5) 0.0270(5) -0.0011(3) 0.0069(3) 0.0019(4)
C46 0.0163(7) 0.0145(7) 0.0265(8) -0.0015(5) 0.0029(6) -0.0005(6)

loop_
_atom_type_symbol
_atom_type_description
_atom_type_scat_dispersion_real
_atom_type_scat_dispersion_imag
_atom_type_scat_source
C C 0.0181 0.0091 'International Tables Vol C Tables 4.2.6.8 and 6.1.1.4'
H H 0.0000 0.0000 'International Tables Vol C Tables 4.2.6.8 and 6.1.1.4'
B B 0.0090 0.0039 'International Tables Vol C Tables 4.2.6.8 and 6.1.1.4'
N N 0.0311 0.0180 'International Tables Vol C Tables 4.2.6.8 and 6.1.1.4'
F F 0.0727 0.0534 'International Tables Vol C Tables 4.2.6.8 and 6.1.1.4'
Si Si 0.2541 0.3302 'International Tables Vol C Tables 4.2.6.8 and 6.1.1.4'

loop_
_geom_angle_atom_site_label_1
_geom_angle_atom_site_label_2
_geom_angle_atom_site_label_3
_geom_angle
C1 N1 C11 120.58(12)
C1 N1 C14 120.35(12)
C11 N1 C14 119.07(12)
C1 C2 B1 124.15(13)
C1 C2 Si1 111.31(11)
B1 C2 Si1 124.37(10)
C2 C1 N1 178.17(15)
N1 C11 C12 110.74(13)
N1 C11 C13 109.30(13)
C12 C11 C13 111.95(15)
N1 C11 H11 108.2
C12 C11 H11 108.2
C13 C11 H11 108.2
C11 C12 H12A 109.5
C11 C12 H12B 109.5
H12A C12 H12B 109.5
C11 C12 H12C 109.5
H12A C12 H12C 109.5
H12B C12 H12C 109.5
C11 C13 H13A 109.5
C11 C13 H13B 109.5
H13A C13 H13B 109.5
C11 C13 H13C 109.5
H13A C13 H13C 109.5
H13B C13 H13C 109.5
N1 C14 C16 110.83(14)
N1 C14 C15 109.86(15)
C16 C14 C15 112.05(15)
N1 C14 H14 108.0
C16 C14 H14 108.0
C15 C14 H14 108.0
C14 C15 H15A 109.5
C14 C15 H15B 109.5
H15A C15 H15B 109.5
C14 C15 H15C 109.5
H15A C15 H15C 109.5
H15B C15 H15C 109.5
C14 C16 H16A 109.5
C14 C16 H16B 109.5
H16A C16 H16B 109.5
C14 C16 H16C 109.5
H16A C16 H16C 109.5
H16B C16 H16C 109.5
C5 Si1 C4 109.53(9)
C5 Si1 C3 108.76(10)
C4 Si1 C3 110.29(9)
C5 Si1 C2 111.74(8)
C4 Si1 C2 107.72(7)
C3 Si1 C2 108.79(7)
Si1 C3 H3A 109.5
Si1 C3 H3B 109.5
H3A C3 H3B 109.5
Si1 C3 H3C 109.5
H3A C3 H3C 109.5
H3B C3 H3C 109.5
Si1 C4 H4A 109.5
Si1 C4 H4B 109.5
H4A C4 H4B 109.5
Si1 C4 H4C 109.5
H4A C4 H4C 109.5
H4B C4 H4C 109.5
Si1 C5 H5A 109.5
Si1 C5 H5B 109.5
H5A C5 H5B 109.5
Si1 C5 H5C 109.5
H5A C5 H5C 109.5
H5B C5 H5C 109.5
C21 B1 C31 103.34(11)
C21 B1 C41 112.22(12)
C31 B1 C41 113.84(12)
C21 B1 C2 112.99(11)
C31 B1 C2 110.08(12)
C41 B1 C2 104.60(11)
C22 C21 C26 113.30(13)
C22 C21 B1 128.02(13)
C26 C21 B1 118.58(12)
F22 C22 C23 115.65(13)
F22 C22 C21 120.57(13)
C23 C22 C21 123.78(14)
F23 C23 C24 119.13(13)
F23 C23 C22 120.94(13)
C24 C23 C22 119.92(13)
F24 C24 C23 120.12(13)
F24 C24 C25 120.95(13)
C23 C24 C25 118.92(13)
F25 C25 C26 121.03(13)
F25 C25 C24 119.83(13)
C26 C25 C24 119.13(14)
F26 C26 C25 116.08(13)
F26 C26 C21 119.04(12)
C25 C26 C21 124.87(13)
C36 C31 C32 112.96(14)
C36 C31 B1 127.50(14)
C32 C31 B1 119.31(13)
F32 C32 C33 115.66(14)
F32 C32 C31 119.57(13)
C33 C32 C31 124.75(15)
F33 C33 C34 120.03(15)
F33 C33 C32 120.76(15)
C34 C33 C32 119.20(16)
F34 C34 C35 120.69(16)
F34 C34 C33 120.48(17)
C35 C34 C33 118.82(15)
F35 C35 C34 119.76(15)
F35 C35 C36 119.93(16)
C34 C35 C36 120.30(15)
F36 C36 C35 114.86(13)
F36 C36 C31 121.21(14)
C35 C36 C31 123.91(15)
C46 C41 C42 112.57(13)
C46 C41 B1 127.09(13)
C42 C41 B1 120.34(13)
F42 C42 C43 115.97(13)
F42 C42 C41 119.13(13)
C43 C42 C41 124.89(14)
F43 C43 C42 120.74(14)
F43 C43 C44 119.58(14)
C42 C43 C44 119.67(14)
F44 C44 C45 120.58(14)
F44 C44 C43 121.02(14)
C45 C44 C43 118.39(14)
F45 C45 C44 119.82(14)
F45 C45 C46 120.15(14)
C44 C45 C46 120.03(14)
F46 C46 C45 114.19(13)
F46 C46 C41 121.41(13)
C45 C46 C41 124.40(14)

loop_
_geom_bond_atom_site_label_1
_geom_bond_atom_site_label_2
_geom_bond_distance
N1 C1 1.2744(19)
N1 C11 1.5067(19)
N1 C14 1.508(2)
C2 C1 1.271(2)
C2 B1 1.681(2)
C2 Si1 1.9281(15)
C11 C12 1.512(2)
C11 C13 1.515(2)
C11 H11 1.0
C12 H12A 0.98
C12 H12B 0.98
C12 H12C 0.98
C13 H13A 0.98
C13 H13B 0.98
C13 H13C 0.98
C14 C16 1.517(3)
C14 C15 1.520(3)
C14 H14 1.0
C15 H15A 0.98
C15 H15B 0.98
C15 H15C 0.98
C16 H16A 0.98
C16 H16B 0.98
C16 H16C 0.98
Si1 C5 1.8518(19)
Si1 C4 1.8565(17)
Si1 C3 1.8634(19)
C3 H3A 0.98
C3 H3B 0.98
C3 H3C 0.98
C4 H4A 0.98
C4 H4B 0.98
C4 H4C 0.98
C5 H5A 0.98
C5 H5B 0.98
C5 H5C 0.98
B1 C21 1.647(2)
B1 C31 1.653(2)
B1 C41 1.655(2)
C21 C22 1.387(2)
C21 C26 1.393(2)
F22 C22 1.3532(17)
C22 C23 1.383(2)
F23 C23 1.3462(17)
C23 C24 1.376(2)
F24 C24 1.3417(17)
C24 C25 1.377(2)
F25 C25 1.3443(17)
C25 C26 1.374(2)
F26 C26 1.3553(17)
C31 C36 1.392(2)
C31 C32 1.392(2)
F32 C32 1.3603(17)
C32 C33 1.381(2)
F33 C33 1.346(2)
C33 C34 1.377(3)
F34 C34 1.3442(19)
C34 C35 1.366(3)
F35 C35 1.3449(18)
C35 C36 1.380(2)
F36 C36 1.3524(19)
C41 C46 1.390(2)
C41 C42 1.395(2)
F42 C42 1.3552(17)
C42 C43 1.377(2)
F43 C43 1.3474(17)
C43 C44 1.378(2)
F44 C44 1.3396(18)
C44 C45 1.373(2)
F45 C45 1.3466(18)
C45 C46 1.385(2)
F46 C46 1.3606(16)

loop_
_geom_torsion_atom_site_label_1
_geom_torsion_atom_site_label_2
_geom_torsion_atom_site_label_3
_geom_torsion_atom_site_label_4
_geom_torsion
C1 N1 C11 C12 56.72(19)
C14 N1 C11 C12 -123.49(16)
C1 N1 C11 C13 -67.07(18)
C14 N1 C11 C13 112.72(15)
C1 N1 C14 C16 119.81(16)
C11 N1 C14 C16 -59.98(19)
C1 N1 C14 C15 -115.82(16)
C11 N1 C14 C15 64.39(18)
C1 C2 B1 C21 111.49(16)
Si1 C2 B1 C21 -73.68(15)
C1 C2 B1 C31 -3.48(19)
Si1 C2 B1 C31 171.36(9)
C1 C2 B1 C41 -126.16(15)
Si1 C2 B1 C41 48.67(14)
C31 B1 C21 C22 115.09(16)
C41 B1 C21 C22 -121.83(16)
C2 B1 C21 C22 -3.8(2)
C31 B1 C21 C26 -60.95(16)
C41 B1 C21 C26 62.12(17)
C2 B1 C21 C26 -179.90(13)
C26 C21 C22 F22 175.75(13)
B1 C21 C22 F22 -0.5(2)
C26 C21 C22 C23 -3.5(2)
B1 C21 C22 C23 -179.67(14)
F22 C22 C23 F23 2.5(2)
C21 C22 C23 F23 -178.29(14)
F22 C22 C23 C24 -176.79(13)
C21 C22 C23 C24 2.5(2)
F23 C23 C24 F24 0.3(2)
C22 C23 C24 F24 179.55(13)
F23 C23 C24 C25 -179.11(13)
C22 C23 C24 C25 0.2(2)
F24 C24 C25 F25 0.2(2)
C23 C24 C25 F25 179.56(14)
F24 C24 C25 C26 179.23(14)
C23 C24 C25 C26 -1.4(2)
F25 C25 C26 F26 0.7(2)
C24 C25 C26 F26 -178.32(13)
F25 C25 C26 C21 179.19(14)
C24 C25 C26 C21 0.2(2)
C22 C21 C26 F26 -179.40(13)
B1 C21 C26 F26 -2.8(2)
C22 C21 C26 C25 2.2(2)
B1 C21 C26 C25 178.78(14)
C21 B1 C31 C36 112.09(15)
C41 B1 C31 C36 -9.9(2)
C2 B1 C31 C36 -126.97(15)
C21 B1 C31 C32 -61.84(16)
C41 B1 C31 C32 176.16(12)
C2 B1 C31 C32 59.09(17)
C36 C31 C32 F32 -176.05(12)
B1 C31 C32 F32 -1.3(2)
C36 C31 C32 C33 2.5(2)
B1 C31 C32 C33 177.24(14)
F32 C32 C33 F33 -0.8(2)
C31 C32 C33 F33 -179.35(14)
F32 C32 C33 C34 177.84(14)
C31 C32 C33 C34 -0.7(2)
F33 C33 C34 F34 -1.1(2)
C32 C33 C34 F34 -179.69(14)
F33 C33 C34 C35 177.68(15)
C32 C33 C34 C35 -1.0(2)
F34 C34 C35 F35 -0.1(2)
C33 C34 C35 F35 -178.88(14)
F34 C34 C35 C36 179.40(14)
C33 C34 C35 C36 0.7(2)
F35 C35 C36 F36 2.2(2)
C34 C35 C36 F36 -177.30(14)
F35 C35 C36 C31 -179.12(13)
C34 C35 C36 C31 1.3(2)
C32 C31 C36 F36 175.80(13)
B1 C31 C36 F36 1.5(2)
C32 C31 C36 C35 -2.8(2)
B1 C31 C36 C35 -177.01(14)
C21 B1 C41 C46 8.3(2)
C31 B1 C41 C46 125.27(15)
C2 B1 C41 C46 -114.53(15)
C21 B1 C41 C42 -172.45(12)
C31 B1 C41 C42 -55.50(18)
C2 B1 C41 C42 64.70(16)
C46 C41 C42 F42 178.55(12)
B1 C41 C42 F42 -0.8(2)
C46 C41 C42 C43 -2.6(2)
B1 C41 C42 C43 178.11(14)
F42 C42 C43 F43 1.1(2)
C41 C42 C43 F43 -177.84(13)
F42 C42 C43 C44 -179.50(13)
C41 C42 C43 C44 1.6(2)
F43 C43 C44 F44 -1.0(2)
C42 C43 C44 F44 179.52(13)
F43 C43 C44 C45 179.85(13)
C42 C43 C44 C45 0.4(2)
F44 C44 C45 F45 0.1(2)
C43 C44 C45 F45 179.24(13)
F44 C44 C45 C46 179.74(13)
C43 C44 C45 C46 -1.2(2)
F45 C45 C46 F46 -0.55(19)
C44 C45 C46 F46 179.85(13)
F45 C45 C46 C41 179.59(13)
C44 C45 C46 C41 0.0(2)
C42 C41 C46 F46 -178.09(12)
B1 C41 C46 F46 1.2(2)
C42 C41 C46 C45 1.8(2)
B1 C41 C46 C45 -178.96(14)
